data_7059137
loop_
_publ_author_name
'Rather, Sumair A.'
'Saraswatula, Viswanadha G.'
'Sharada, Durgam'
'Saha, Binoy K.'

_publ_section_title
;
 Influence of molecular width on the thermal expansion in solids
;
_journal_issue 44
_journal_name_full 'New Journal of Chemistry'
_journal_page_first 17146
_journal_paper_doi 10.1039/C9NJ04888J
_journal_volume 43
_journal_year 2019
_chemical_formula_moiety 'C6 H3 N3 O6, C16 H10'
_chemical_formula_sum 'C22 H13 N3 O6'
_chemical_formula_weight 415.35
_chemical_name_common 'Pyrene . 1,3,5-trinitrobenzene'
_chemical_name_systematic
;
Pyrene . 1,3,5-trinitrobenzene
;
_space_group_crystal_system triclinic
_space_group_IT_number 2
_space_group_name_Hall '-P 1'
_space_group_name_H-M_alt 'P -1'
_atom_sites_solution_hydrogens geom
_atom_sites_solution_primary direct
_atom_sites_solution_secondary difmap
_audit_creation_date 2014-03-11
_audit_creation_method
;
Olex2 1.2
(compiled 2013.11.15 svn.r2834 for OlexSys, GUI svn.r4720)
;
_audit_update_record
;
2019-09-18 deposited with the CCDC.	2019-10-21 downloaded from the CCDC.
;
_cell_angle_alpha 93.041(8)
_cell_angle_beta 95.628(7)
_cell_angle_gamma 101.281(7)
_cell_formula_units_Z 2
_cell_length_a 6.7752(5)
_cell_length_b 8.5522(9)
_cell_length_c 16.3550(15)
_cell_measurement_reflns_used 1494
_cell_measurement_temperature 298(2)
_cell_measurement_theta_max 29.1340
_cell_measurement_theta_min 3.7869
_cell_volume 922.33(15)
_computing_molecular_graphics 'Olex2 (Dolomanov et al., 2009)'
_computing_publication_material 'Olex2 (Dolomanov et al., 2009)'
_computing_structure_refinement 'ShelXL (Sheldrick, 2008)'
_computing_structure_solution 'ShelXS (Sheldrick, 2008)'
_diffrn_ambient_temperature 298(2)
_diffrn_measured_fraction_theta_full 0.993
_diffrn_measured_fraction_theta_max 0.852
_diffrn_measurement_device_type 'Xcalibur, Eos'
_diffrn_measurement_method '\w scans'
_diffrn_radiation_monochromator graphite
_diffrn_radiation_type MoK\a
_diffrn_radiation_wavelength 0.71073
_diffrn_reflns_av_R_equivalents 0.0318
_diffrn_reflns_av_unetI/netI 0.0522
_diffrn_reflns_limit_h_max 9
_diffrn_reflns_limit_h_min -9
_diffrn_reflns_limit_k_max 11
_diffrn_reflns_limit_k_min -11
_diffrn_reflns_limit_l_max 21
_diffrn_reflns_limit_l_min -21
_diffrn_reflns_number 9322
_diffrn_reflns_theta_full 25.00
_diffrn_reflns_theta_max 29.20
_diffrn_reflns_theta_min 3.79
_diffrn_source 'fine-focus sealed tube'
_exptl_absorpt_coefficient_mu 0.112
_exptl_absorpt_correction_T_max 0.9834
_exptl_absorpt_correction_T_min 0.9360
_exptl_absorpt_correction_type multi-scan
_exptl_absorpt_process_details
;
CrysAlisPro, Agilent Technologies,
Version 1.171.36.21 (release 14-08-2012 CrysAlis171 .NET)
(compiled Sep 14 2012,17:21:16)
Empirical absorption correction using spherical harmonics,
 implemented in SCALE3 ABSPACK scaling algorithm.
;
_exptl_crystal_colour orange
_exptl_crystal_density_diffrn 1.496
_exptl_crystal_density_method 'not measured'
_exptl_crystal_description 'rod shape'
_exptl_crystal_F_000 428
_exptl_crystal_size_max 0.6
_exptl_crystal_size_mid 0.2
_exptl_crystal_size_min 0.15
_refine_diff_density_max 0.182
_refine_diff_density_min -0.140
_refine_diff_density_rms 0.036
_refine_ls_extinction_coef 0.016(3)
_refine_ls_extinction_expression Fc^*^=kFc[1+0.001xFc^2^\l^3^/sin(2\q)]^-1/4^
_refine_ls_extinction_method SHELXL
_refine_ls_goodness_of_fit_ref 1.009
_refine_ls_hydrogen_treatment constr
_refine_ls_matrix_type full
_refine_ls_number_parameters 281
_refine_ls_number_reflns 4259
_refine_ls_number_restraints 0
_refine_ls_restrained_S_all 1.009
_refine_ls_R_factor_all 0.1238
_refine_ls_R_factor_gt 0.0571
_refine_ls_shift/su_max 0.000
_refine_ls_shift/su_mean 0.000
_refine_ls_structure_factor_coef Fsqd
_refine_ls_weighting_details 'calc w=1/[\s^2^(Fo^2^)+(0.0672P)^2^+0.0423P] where P=(Fo^2^+2Fc^2^)/3'
_refine_ls_weighting_scheme calc
_refine_ls_wR_factor_gt 0.1273
_refine_ls_wR_factor_ref 0.1656
_reflns_number_gt 2209
_reflns_number_total 4259
_reflns_threshold_expression >2sigma(I)
_cod_data_source_file c9nj04888j2.cif
_cod_data_source_block 3-298k
_cod_original_cell_volume 922.34(14)
_cod_database_code 7059137
_olex2_refinement_description
;
1. Fixed Uiso
 At 1.2 times of:
  All C(H) groups
2.a Aromatic/amide H refined with riding coordinates:
 C20(H20), C22(H22), C18(H18), C10(H10), C5(H5), C6(H6), C13(H13), C12(H12),
 C8(H8), C9(H9), C3(H3), C2(H2), C1(H1)
;

loop_
_space_group_symop_id
_space_group_symop_operation_xyz
1 'x, y, z'
2 '-x, -y, -z'

loop_
_atom_site_label
_atom_site_type_symbol
_atom_site_fract_x
_atom_site_fract_y
_atom_site_fract_z
_atom_site_U_iso_or_equiv
_atom_site_adp_type
_atom_site_occupancy
_atom_site_symmetry_multiplicity
_atom_site_calc_flag
_atom_site_refinement_flags_posn
O1 O 0.1241(3) -0.0495(2) 0.11799(12) 0.0915(6) Uani 1 1 d .
O4 O 0.3626(3) 0.6902(2) 0.34139(14) 0.0943(6) Uani 1 1 d .
O5 O 0.2600(3) 0.2050(3) 0.48307(12) 0.0908(6) Uani 1 1 d .
O3 O 0.3306(3) 0.6775(2) 0.20861(14) 0.0938(6) Uani 1 1 d .
O2 O 0.2056(3) 0.1658(3) 0.05572(12) 0.0904(6) Uani 1 1 d .
N1 N 0.1768(3) 0.0950(3) 0.11734(13) 0.0654(5) Uani 1 1 d .
N2 N 0.3291(3) 0.6163(2) 0.27420(17) 0.0676(6) Uani 1 1 d .
N3 N 0.2160(3) 0.1235(3) 0.41834(14) 0.0689(6) Uani 1 1 d .
O6 O 0.1605(3) -0.0211(3) 0.41199(13) 0.1052(7) Uani 1 1 d .
C19 C 0.2828(3) 0.4405(2) 0.27204(14) 0.0504(5) Uani 1 1 d .
C17 C 0.2090(3) 0.1913(3) 0.19677(13) 0.0504(5) Uani 1 1 d .
C20 C 0.2736(3) 0.3689(3) 0.34538(14) 0.0523(5) Uani 1 1 d .
H20 H 0.2967 0.4291 0.3957 0.063 Uiso 1 1 calc R
C22 C 0.1962(3) 0.1130(3) 0.26784(14) 0.0515(5) Uani 1 1 d .
H22 H 0.1664 0.0019 0.2663 0.062 Uiso 1 1 calc R
C21 C 0.2287(3) 0.2044(3) 0.34113(13) 0.0509(5) Uani 1 1 d .
C18 C 0.2516(3) 0.3553(3) 0.19718(14) 0.0524(5) Uani 1 1 d .
H18 H 0.2588 0.4063 0.1484 0.063 Uiso 1 1 calc R
C16 C 0.7497(2) 0.3171(2) 0.27497(12) 0.0425(5) Uani 1 1 d .
C7 C 0.7111(3) 0.1633(3) 0.30478(16) 0.0579(6) Uani 1 1 d .
C4 C 0.7054(3) 0.1963(3) 0.13321(15) 0.0670(7) Uani 1 1 d .
C11 C 0.7925(3) 0.4541(3) 0.33199(15) 0.0563(6) Uani 1 1 d .
C15 C 0.7464(3) 0.3356(3) 0.18968(13) 0.0478(5) Uani 1 1 d .
C10 C 0.7954(4) 0.4332(4) 0.41535(18) 0.0827(8) Uani 1 1 d .
H10 H 0.8223 0.5220 0.4531 0.099 Uiso 1 1 calc R
C14 C 0.7851(3) 0.4898(3) 0.16042(17) 0.0691(7) Uani 1 1 d .
C5 C 0.6656(3) 0.0434(3) 0.1665(2) 0.0788(8) Uani 1 1 d .
H5 H 0.6366 -0.0484 0.1308 0.095 Uiso 1 1 calc R
C6 C 0.6688(3) 0.0291(3) 0.2473(2) 0.0778(8) Uani 1 1 d .
H6 H 0.6424 -0.0726 0.2664 0.093 Uiso 1 1 calc R
C13 C 0.8280(4) 0.6239(3) 0.2197(2) 0.0842(9) Uani 1 1 d .
H13 H 0.8549 0.7262 0.2014 0.101 Uiso 1 1 calc R
C12 C 0.8309(3) 0.6077(3) 0.3006(2) 0.0762(8) Uani 1 1 d .
H12 H 0.8585 0.6985 0.3371 0.091 Uiso 1 1 calc R
C8 C 0.7176(3) 0.1496(4) 0.3903(2) 0.0817(9) Uani 1 1 d .
H8 H 0.6935 0.0492 0.4109 0.098 Uiso 1 1 calc R
C9 C 0.7592(4) 0.2835(5) 0.4426(2) 0.0953(10) Uani 1 1 d .
H9 H 0.7631 0.2727 0.4990 0.114 Uiso 1 1 calc R
C3 C 0.7064(4) 0.2180(6) 0.0504(2) 0.1086(12) Uani 1 1 d .
H3 H 0.6814 0.1292 0.0127 0.130 Uiso 1 1 calc R
C2 C 0.7434(6) 0.3680(8) 0.0228(2) 0.1320(17) Uani 1 1 d .
H2 H 0.7413 0.3785 -0.0336 0.158 Uiso 1 1 calc R
C1 C 0.7835(5) 0.5035(6) 0.0754(3) 0.1120(13) Uani 1 1 d .
H1 H 0.8095 0.6039 0.0547 0.134 Uiso 1 1 calc R

loop_
_atom_site_aniso_label
_atom_site_aniso_U_11
_atom_site_aniso_U_22
_atom_site_aniso_U_33
_atom_site_aniso_U_23
_atom_site_aniso_U_13
_atom_site_aniso_U_12
O1 0.1124(14) 0.0722(13) 0.0845(14) -0.0193(11) 0.0056(11) 0.0145(11)
O4 0.1102(14) 0.0597(11) 0.1069(17) -0.0138(11) 0.0227(12) 0.0024(10)
O5 0.1179(14) 0.1025(15) 0.0552(12) 0.0080(11) 0.0138(10) 0.0278(11)
O3 0.0971(13) 0.0657(12) 0.1116(17) 0.0315(12) -0.0011(11) -0.0011(10)
O2 0.0999(13) 0.1129(16) 0.0559(12) 0.0025(11) 0.0029(10) 0.0193(11)
N1 0.0550(11) 0.0825(16) 0.0581(14) -0.0068(12) 0.0004(9) 0.0183(11)
N2 0.0524(11) 0.0561(13) 0.0916(17) 0.0043(13) 0.0084(11) 0.0046(9)
N3 0.0756(13) 0.0749(16) 0.0639(15) 0.0162(12) 0.0188(11) 0.0254(12)
O6 0.1630(18) 0.0696(14) 0.0904(16) 0.0280(11) 0.0294(13) 0.0282(13)
C19 0.0360(10) 0.0468(12) 0.0674(16) 0.0051(11) 0.0059(9) 0.0059(9)
C17 0.0372(10) 0.0593(14) 0.0544(14) -0.0023(11) 0.0022(9) 0.0124(9)
C20 0.0423(10) 0.0593(14) 0.0562(14) -0.0020(11) 0.0069(9) 0.0134(10)
C22 0.0445(11) 0.0489(12) 0.0621(15) 0.0052(11) 0.0062(10) 0.0118(9)
C21 0.0452(11) 0.0563(14) 0.0548(14) 0.0104(11) 0.0099(9) 0.0148(10)
C18 0.0388(10) 0.0630(15) 0.0560(14) 0.0117(11) 0.0044(9) 0.0101(10)
C16 0.0308(9) 0.0424(11) 0.0546(13) 0.0033(10) 0.0031(8) 0.0088(8)
C7 0.0394(11) 0.0562(14) 0.0803(18) 0.0141(13) 0.0069(10) 0.0121(10)
C4 0.0407(11) 0.102(2) 0.0579(16) -0.0209(14) 0.0040(10) 0.0203(12)
C11 0.0390(10) 0.0653(15) 0.0630(16) -0.0104(12) -0.0012(10) 0.0142(10)
C15 0.0341(10) 0.0593(13) 0.0526(13) 0.0044(11) 0.0074(8) 0.0146(9)
C10 0.0660(15) 0.114(3) 0.066(2) -0.0255(18) -0.0066(13) 0.0278(16)
C14 0.0533(13) 0.0831(19) 0.0793(19) 0.0346(16) 0.0178(12) 0.0213(13)
C5 0.0516(14) 0.0580(17) 0.119(3) -0.0353(17) -0.0008(15) 0.0091(12)
C6 0.0559(14) 0.0446(14) 0.131(3) 0.0033(17) 0.0066(15) 0.0086(11)
C13 0.0622(15) 0.0502(16) 0.145(3) 0.0274(19) 0.0214(17) 0.0135(12)
C12 0.0552(14) 0.0467(15) 0.124(3) -0.0155(16) 0.0079(15) 0.0110(11)
C8 0.0617(15) 0.102(2) 0.092(2) 0.0506(19) 0.0155(14) 0.0270(15)
C9 0.0786(18) 0.150(3) 0.065(2) 0.017(2) 0.0040(15) 0.039(2)
C3 0.0728(18) 0.181(4) 0.068(2) -0.033(2) 0.0079(15) 0.028(2)
C2 0.102(3) 0.235(6) 0.066(2) 0.036(3) 0.020(2) 0.040(3)
C1 0.086(2) 0.163(4) 0.100(3) 0.071(3) 0.027(2) 0.033(2)

loop_
_atom_type_symbol
_atom_type_description
_atom_type_scat_dispersion_real
_atom_type_scat_dispersion_imag
_atom_type_scat_source
C C 0.0033 0.0016 'International Tables Vol C Tables 4.2.6.8 and 6.1.1.4'
H H 0.0000 0.0000 'International Tables Vol C Tables 4.2.6.8 and 6.1.1.4'
N N 0.0061 0.0033 'International Tables Vol C Tables 4.2.6.8 and 6.1.1.4'
O O 0.0106 0.0060 'International Tables Vol C Tables 4.2.6.8 and 6.1.1.4'

loop_
_geom_angle_atom_site_label_1
_geom_angle_atom_site_label_2
_geom_angle_atom_site_label_3
_geom_angle
O1 N1 C17 117.9(2)
O2 N1 O1 124.6(2)
O2 N1 C17 117.5(2)
O4 N2 O3 124.6(2)
O4 N2 C19 117.6(2)
O3 N2 C19 117.7(2)
O5 N3 O6 124.9(2)
O5 N3 C21 118.2(2)
O6 N3 C21 116.8(2)
C20 C19 N2 118.7(2)
C18 C19 N2 118.5(2)
C18 C19 C20 122.8(2)
C22 C17 N1 118.4(2)
C22 C17 C18 122.5(2)
C18 C17 N1 119.1(2)
C19 C20 H20 121.4
C19 C20 C21 117.2(2)
C21 C20 H20 121.4
C17 C22 H22 121.2
C21 C22 C17 117.6(2)
C21 C22 H22 121.2
C20 C21 N3 118.7(2)
C22 C21 N3 118.8(2)
C22 C21 C20 122.5(2)
C19 C18 C17 117.4(2)
C19 C18 H18 121.3
C17 C18 H18 121.3
C7 C16 C11 119.3(2)
C15 C16 C7 120.69(19)
C15 C16 C11 120.03(19)
C6 C7 C16 118.4(2)
C8 C7 C16 119.0(2)
C8 C7 C6 122.5(3)
C5 C4 C15 117.8(2)
C3 C4 C15 118.0(3)
C3 C4 C5 124.1(3)
C10 C11 C16 119.1(2)
C10 C11 C12 122.6(3)
C12 C11 C16 118.3(2)
C16 C15 C4 119.3(2)
C16 C15 C14 120.3(2)
C14 C15 C4 120.4(2)
C11 C10 H10 119.7
C9 C10 C11 120.5(3)
C9 C10 H10 119.7
C15 C14 C13 117.8(2)
C1 C14 C15 118.7(3)
C1 C14 C13 123.4(3)
C4 C5 H5 119.1
C6 C5 C4 121.7(2)
C6 C5 H5 119.1
C7 C6 H6 119.0
C5 C6 C7 122.0(2)
C5 C6 H6 119.0
C14 C13 H13 118.8
C12 C13 C14 122.3(2)
C12 C13 H13 118.8
C11 C12 H12 119.4
C13 C12 C11 121.1(2)
C13 C12 H12 119.4
C7 C8 H8 120.1
C9 C8 C7 119.8(3)
C9 C8 H8 120.1
C10 C9 H9 118.9
C8 C9 C10 122.3(3)
C8 C9 H9 118.9
C4 C3 H3 119.5
C2 C3 C4 121.0(4)
C2 C3 H3 119.5
C3 C2 H2 118.9
C3 C2 C1 122.3(4)
C1 C2 H2 118.9
C14 C1 H1 120.2
C2 C1 C14 119.5(4)
C2 C1 H1 120.2

loop_
_geom_bond_atom_site_label_1
_geom_bond_atom_site_label_2
_geom_bond_distance
O1 N1 1.218(3)
O4 N2 1.216(3)
O5 N3 1.214(3)
O3 N2 1.218(3)
O2 N1 1.216(2)
N1 C17 1.474(3)
N2 C19 1.473(3)
N3 O6 1.216(3)
N3 C21 1.473(3)
C19 C20 1.377(3)
C19 C18 1.367(3)
C17 C22 1.373(3)
C17 C18 1.375(3)
C20 H20 0.9300
C20 C21 1.377(3)
C22 H22 0.9300
C22 C21 1.370(3)
C18 H18 0.9300
C16 C7 1.412(3)
C16 C11 1.423(3)
C16 C15 1.411(3)
C7 C6 1.409(4)
C7 C8 1.407(4)
C4 C15 1.433(3)
C4 C5 1.431(4)
C4 C3 1.377(4)
C11 C10 1.383(4)
C11 C12 1.422(3)
C15 C14 1.411(3)
C10 H10 0.9300
C10 C9 1.362(4)
C14 C13 1.427(4)
C14 C1 1.401(4)
C5 H5 0.9300
C5 C6 1.332(4)
C6 H6 0.9300
C13 H13 0.9300
C13 C12 1.337(4)
C12 H12 0.9300
C8 H8 0.9300
C8 C9 1.358(4)
C9 H9 0.9300
C3 H3 0.9300
C3 C2 1.368(5)
C2 H2 0.9300
C2 C1 1.372(5)
C1 H1 0.9300

loop_
_geom_torsion_atom_site_label_1
_geom_torsion_atom_site_label_2
_geom_torsion_atom_site_label_3
_geom_torsion_atom_site_label_4
_geom_torsion
O1 N1 C17 C22 5.8(3)
O1 N1 C17 C18 -174.46(18)
O4 N2 C19 C20 2.0(3)
O4 N2 C19 C18 -177.78(19)
O5 N3 C21 C20 -5.3(3)
O5 N3 C21 C22 174.55(19)
O3 N2 C19 C20 -177.85(17)
O3 N2 C19 C18 2.4(3)
O2 N1 C17 C22 -173.91(17)
O2 N1 C17 C18 5.8(3)
N1 C17 C22 C21 179.31(16)
N1 C17 C18 C19 -179.27(16)
N2 C19 C20 C21 179.60(16)
N2 C19 C18 C17 179.87(15)
O6 N3 C21 C20 174.35(19)
O6 N3 C21 C22 -5.8(3)
C19 C20 C21 N3 -179.53(16)
C19 C20 C21 C22 0.7(3)
C17 C22 C21 N3 -179.97(15)
C17 C22 C21 C20 -0.2(3)
C20 C19 C18 C17 0.1(3)
C22 C17 C18 C19 0.4(3)
C18 C19 C20 C21 -0.6(3)
C18 C17 C22 C21 -0.4(3)
C16 C7 C6 C5 0.4(3)
C16 C7 C8 C9 0.5(3)
C16 C11 C10 C9 0.5(3)
C16 C11 C12 C13 -0.3(3)
C16 C15 C14 C13 0.3(3)
C16 C15 C14 C1 179.07(19)
C7 C16 C11 C10 0.0(3)
C7 C16 C11 C12 -179.98(16)
C7 C16 C15 C4 -0.6(2)
C7 C16 C15 C14 179.97(16)
C7 C8 C9 C10 0.0(4)
C4 C15 C14 C13 -179.06(18)
C4 C15 C14 C1 -0.3(3)
C4 C5 C6 C7 0.2(4)
C4 C3 C2 C1 0.8(5)
C11 C16 C7 C6 179.97(18)
C11 C16 C7 C8 -0.5(3)
C11 C16 C15 C4 179.26(16)
C11 C16 C15 C14 -0.1(2)
C11 C10 C9 C8 -0.5(4)
C15 C16 C7 C6 -0.1(3)
C15 C16 C7 C8 179.41(17)
C15 C16 C11 C10 -179.86(17)
C15 C16 C11 C12 0.1(3)
C15 C4 C5 C6 -0.9(3)
C15 C4 C3 C2 -0.6(4)
C15 C14 C13 C12 -0.5(3)
C15 C14 C1 C2 0.4(4)
C10 C11 C12 C13 179.7(2)
C14 C13 C12 C11 0.5(4)
C5 C4 C15 C16 1.2(3)
C5 C4 C15 C14 -179.45(18)
C5 C4 C3 C2 179.2(3)
C6 C7 C8 C9 180.0(2)
C13 C14 C1 C2 179.1(3)
C12 C11 C10 C9 -179.5(2)
C8 C7 C6 C5 -179.1(2)
C3 C4 C15 C16 -178.98(18)
C3 C4 C15 C14 0.4(3)
C3 C4 C5 C6 179.2(2)
C3 C2 C1 C14 -0.7(5)
C1 C14 C13 C12 -179.2(2)
